data_7234078
loop_
_publ_author_name
'Takaaki Hiramatsu'
'Yukihiro Yoshida'
'Gunzi Saito'
'Akihiro Otsuka'
'Hideki Yamochi'
'Mitsuhiko Maesato'
'Yasuhiro Shimizu'
'Hiroshi Ito'
'Hideo Kishida'

_publ_section_title
;
 Quantum spin liquid: design of a quantum spin liquid next to a
 superconducting state based on a dimer-type ET Mott insulator
;
_journal_name_full 'Journal of Materials Chemistry C'
_journal_page_first 1378
_journal_page_last 1388
_journal_paper_doi 10.1039/C4TC01701C
_journal_volume 3
_journal_year 2015
_chemical_formula_moiety '(C10 H8 S8 +1)n,n(C10 H8 S8),n(C3 Cu2 N3 -1)'
_chemical_formula_sum 'C23 H16 Cu2 N3 S16'
_chemical_formula_weight 974.43
_chemical_name_common
;
bis(ethylenedithio)tetrathiafulvalene copper(I) cyanide
;
_chemical_name_systematic
;
catena(bis(bis(Ethylenedithio)tetrathiafulvalene) tris(\m2-cyano)-di-copper)
;
_space_group_IT_number 14
_space_group_name_Hall '-P 2ybc'
_space_group_name_H-M_alt 'P 1 21/c 1'
_symmetry_cell_setting monoclinic
_symmetry_space_group_name_Hall '-P 2ybc'
_symmetry_space_group_name_H-M 'P 1 21/c 1'
_atom_sites_solution_hydrogens geom
_atom_sites_solution_primary direct
_atom_sites_solution_secondary difmap
_cell_angle_alpha 90.00
_cell_angle_beta 113.7940(10)
_cell_angle_gamma 90.00
_cell_formula_units_Z 2
_cell_length_a 16.082(2)
_cell_length_b 8.5906(11)
_cell_length_c 13.3532(18)
_cell_measurement_reflns_used 9928
_cell_measurement_temperature 250(2)
_cell_measurement_theta_max 28.13
_cell_measurement_theta_min 2.75
_cell_volume 1688.0(4)
_computing_cell_refinement 'APEX2 (Bruker AXS, 2006)'
_computing_data_collection 'APEX2 '
_computing_data_reduction 'SAINT (Bruker AXS, 2004)'
_computing_publication_material 'Yadokari-XG 2009 (Wakita, Nemoto et al., 2009)'
_computing_structure_refinement 'SHELXL-97 (Sheldrick, 1997)'
_computing_structure_solution 'SHELXS-97 (Sheldrick, 1990)'
_diffrn_ambient_temperature 250(2)
_diffrn_detector_area_resol_mean 8.333
_diffrn_measured_fraction_theta_full 0.994
_diffrn_measured_fraction_theta_max 0.994
_diffrn_measurement_device_type 'Bruker APEXII CCD area detector'
_diffrn_measurement_method '\f and \w scans'
_diffrn_radiation_monochromator graphite
_diffrn_radiation_source 'fine-focus sealed tube'
_diffrn_radiation_type MoK\a
_diffrn_radiation_wavelength 0.71073
_diffrn_reflns_av_R_equivalents 0.0193
_diffrn_reflns_av_sigmaI/netI 0.0136
_diffrn_reflns_limit_h_max 20
_diffrn_reflns_limit_h_min -20
_diffrn_reflns_limit_k_max 10
_diffrn_reflns_limit_k_min -10
_diffrn_reflns_limit_l_max 17
_diffrn_reflns_limit_l_min -17
_diffrn_reflns_number 17617
_diffrn_reflns_theta_full 26.99
_diffrn_reflns_theta_max 26.99
_diffrn_reflns_theta_min 1.38
_exptl_absorpt_coefficient_mu 2.275
_exptl_absorpt_correction_T_max 0.9559
_exptl_absorpt_correction_T_min 0.4917
_exptl_absorpt_correction_type numerical
_exptl_absorpt_process_details
;
APEX2 Software
;
_exptl_crystal_colour black
_exptl_crystal_density_diffrn 1.917
_exptl_crystal_density_method 'not measured'
_exptl_crystal_description 'hexagonal plate'
_exptl_crystal_F_000 978
_exptl_crystal_preparation 'Magnetic properties, electronic property'
_exptl_crystal_recrystallization_method electrocrystallization
_exptl_crystal_size_max 0.49
_exptl_crystal_size_mid 0.39
_exptl_crystal_size_min 0.02
_refine_diff_density_max 0.365
_refine_diff_density_min -0.387
_refine_diff_density_rms 0.073
_refine_ls_extinction_method none
_refine_ls_goodness_of_fit_ref 1.193
_refine_ls_hydrogen_treatment constr
_refine_ls_matrix_type full
_refine_ls_number_parameters 218
_refine_ls_number_reflns 3654
_refine_ls_number_restraints 0
_refine_ls_restrained_S_all 1.193
_refine_ls_R_factor_all 0.0298
_refine_ls_R_factor_gt 0.0277
_refine_ls_shift/su_max 0.001
_refine_ls_shift/su_mean 0.000
_refine_ls_structure_factor_coef Fsqd
_refine_ls_weighting_details 'calc w=1/[\s^2^(Fo^2^)+(0.0129P)^2^+3.3990P] where P=(Fo^2^+2Fc^2^)/3'
_refine_ls_weighting_scheme calc
_refine_ls_wR_factor_gt 0.0737
_refine_ls_wR_factor_ref 0.0748
_reflns_number_gt 3416
_reflns_number_total 3654
_reflns_threshold_expression >2sigma(I)
_cod_data_source_file 1000034.cif
_cod_data_source_block PCOD1000034
_cod_depositor_comments
;
The following automatic conversions were performed:

data item '_symmetry_cell_setting' value 'Monoclinic' was changed to
'monoclinic' in accordance with the built-in table derived from the
CIF Core dictionary named 'cif_core.dic' version 2.4.5 last updated
on 2014-11-21.

Automatic conversion script
Id: cif_fix_values 6909 2019-04-08 15:41:33Z antanas 
;
_cod_original_sg_symbol_H-M 'P2(1)/c  '
_cod_database_code 7234078

loop_
_symmetry_equiv_pos_as_xyz
'x, y, z'
'-x, y+1/2, -z+1/2'
'-x, -y, -z'
'x, -y-1/2, z-1/2'

loop_
_atom_site_label
_atom_site_type_symbol
_atom_site_fract_x
_atom_site_fract_y
_atom_site_fract_z
_atom_site_U_iso_or_equiv
_atom_site_adp_type
_atom_site_occupancy
_atom_site_symmetry_multiplicity
_atom_site_calc_flag
_atom_site_refinement_flags
_atom_site_disorder_assembly
_atom_site_disorder_group
S1 S 0.46148(5) 0.26395(9) 0.50837(6) 0.03252(16) Uani 1 1 d . . .
S2 S 0.36800(5) 0.03173(9) 0.33834(6) 0.03179(16) Uani 1 1 d . . .
S3 S 0.62792(5) 0.27092(9) 0.44135(6) 0.03233(16) Uani 1 1 d . . .
S4 S 0.54800(5) 0.02575(9) 0.27710(6) 0.03149(16) Uani 1 1 d . . .
S5 S 0.30741(6) 0.32628(10) 0.56565(8) 0.0441(2) Uani 1 1 d . . .
S6 S 0.19269(5) 0.05490(10) 0.35611(7) 0.03844(18) Uani 1 1 d . . .
S7 S 0.79715(5) 0.30186(10) 0.41071(7) 0.04100(19) Uani 1 1 d . . .
S8 S 0.70503(6) 0.00212(11) 0.21676(8) 0.0506(2) Uani 1 1 d . . .
C1 C 0.46402(18) 0.1450(3) 0.4036(2) 0.0277(5) Uani 1 1 d . . .
C2 C 0.53788(18) 0.1447(3) 0.3770(2) 0.0272(5) Uani 1 1 d . . .
C3 C 0.34847(18) 0.2229(3) 0.4827(2) 0.0287(6) Uani 1 1 d . A .
C4 C 0.30505(18) 0.1174(3) 0.4040(2) 0.0282(5) Uani 1 1 d . A .
C5 C 0.69250(17) 0.2066(3) 0.3712(2) 0.0284(6) Uani 1 1 d . . .
C6 C 0.65625(19) 0.0928(4) 0.2968(2) 0.0313(6) Uani 1 1 d . . .
C7A C 0.1863(3) 0.2848(6) 0.4975(5) 0.0399(14) Uani 0.838(16) 1 d P A 1
H7A H 0.1564 0.3155 0.5473 0.048 Uiso 0.838(16) 1 calc PR A 1
H7A0 H 0.1597 0.3508 0.4303 0.048 Uiso 0.838(16) 1 calc PR A 1
C8A C 0.1639(3) 0.1156(9) 0.4651(4) 0.0376(13) Uani 0.838(16) 1 d P A 1
H8A H 0.0973 0.0991 0.4432 0.045 Uiso 0.838(16) 1 calc PR A 1
H8A0 H 0.1970 0.0486 0.5303 0.045 Uiso 0.838(16) 1 calc PR A 1
C7B C 0.2114(18) 0.226(4) 0.556(3) 0.047(8) Uani 0.162(16) 1 d P A 2
H7B H 0.2297 0.1254 0.5960 0.056 Uiso 0.162(16) 1 calc PR A 2
H7B0 H 0.1781 0.2887 0.5911 0.056 Uiso 0.162(16) 1 calc PR A 2
C8B C 0.1519(19) 0.196(5) 0.443(3) 0.048(8) Uani 0.162(16) 1 d P A 2
H8B H 0.1372 0.2986 0.4045 0.058 Uiso 0.162(16) 1 calc PR A 2
H8B0 H 0.0938 0.1536 0.4426 0.058 Uiso 0.162(16) 1 calc PR A 2
C9 C 0.8510(2) 0.1932(4) 0.3368(3) 0.0359(6) Uani 1 1 d . . .
H9 H 0.9015 0.2573 0.3329 0.043 Uiso 1 1 calc R . .
H9A H 0.8785 0.0965 0.3789 0.043 Uiso 1 1 calc R . .
C10 C 0.7872(2) 0.1479(4) 0.2220(3) 0.0365(7) Uani 1 1 d . . .
H10 H 0.8239 0.1080 0.1823 0.044 Uiso 1 1 calc R . .
H10A H 0.7542 0.2430 0.1827 0.044 Uiso 1 1 calc R . .
Cu1 Cu -0.00679(3) 0.64825(4) 0.33730(3) 0.03921(11) Uani 1 1 d . . .
C11 C -0.0138(2) 0.8543(3) 0.2871(3) 0.0342(6) Uani 1 1 d . . .
N1 N 0.01560(18) 0.4764(3) 0.2487(2) 0.0381(6) Uani 1 1 d . . .
C12 C -0.0038(2) 0.5380(4) 0.4629(2) 0.0397(6) Uani 0.50 1 d P . .
N12 N -0.0038(2) 0.5380(4) 0.4629(2) 0.0397(6) Uani 0.50 1 d P . .

loop_
_atom_site_aniso_label
_atom_site_aniso_U_11
_atom_site_aniso_U_22
_atom_site_aniso_U_33
_atom_site_aniso_U_23
_atom_site_aniso_U_13
_atom_site_aniso_U_12
S1 0.0249(3) 0.0370(4) 0.0363(4) -0.0090(3) 0.0130(3) -0.0054(3)
S2 0.0246(3) 0.0394(4) 0.0321(3) -0.0077(3) 0.0122(3) -0.0073(3)
S3 0.0255(3) 0.0357(4) 0.0387(4) -0.0126(3) 0.0160(3) -0.0076(3)
S4 0.0262(3) 0.0372(4) 0.0314(3) -0.0085(3) 0.0119(3) -0.0083(3)
S5 0.0380(4) 0.0421(4) 0.0609(5) -0.0188(4) 0.0292(4) -0.0070(3)
S6 0.0229(3) 0.0406(4) 0.0515(4) -0.0084(3) 0.0147(3) -0.0043(3)
S7 0.0262(4) 0.0449(4) 0.0561(5) -0.0201(4) 0.0210(3) -0.0114(3)
S8 0.0517(5) 0.0509(5) 0.0655(6) -0.0303(4) 0.0405(5) -0.0188(4)
C1 0.0223(12) 0.0320(14) 0.0279(13) -0.0020(11) 0.0092(11) -0.0025(10)
C2 0.0241(13) 0.0288(14) 0.0276(13) -0.0027(11) 0.0094(10) -0.0039(10)
C3 0.0257(13) 0.0269(13) 0.0367(14) 0.0009(11) 0.0157(11) 0.0001(11)
C4 0.0232(13) 0.0272(13) 0.0345(14) 0.0038(11) 0.0120(11) 0.0012(10)
C5 0.0201(12) 0.0326(14) 0.0332(14) -0.0035(11) 0.0116(11) -0.0016(10)
C6 0.0254(13) 0.0359(15) 0.0354(14) -0.0061(12) 0.0152(12) -0.0045(11)
C7A 0.030(2) 0.044(3) 0.046(3) -0.005(2) 0.016(2) 0.0082(19)
C8A 0.031(2) 0.044(3) 0.041(2) -0.004(2) 0.0181(17) -0.009(2)
C7B 0.038(13) 0.056(16) 0.051(17) -0.002(14) 0.023(13) 0.001(11)
C8B 0.042(13) 0.040(17) 0.078(19) -0.015(16) 0.039(14) -0.002(13)
C9 0.0273(14) 0.0424(17) 0.0425(16) -0.0018(13) 0.0188(13) 0.0013(12)
C10 0.0321(15) 0.0434(17) 0.0384(16) 0.0008(13) 0.0187(13) 0.0001(13)
Cu1 0.0441(2) 0.02841(19) 0.0498(2) 0.00295(16) 0.02383(19) 0.00106(16)
C11 0.0352(15) 0.0293(15) 0.0416(16) -0.0047(12) 0.0190(13) -0.0024(12)
N1 0.0380(14) 0.0319(13) 0.0472(15) 0.0003(12) 0.0198(12) 0.0034(11)
C12 0.0397(15) 0.0383(16) 0.0442(16) -0.0018(12) 0.0202(13) -0.0032(13)
N12 0.0397(15) 0.0383(16) 0.0442(16) -0.0018(12) 0.0202(13) -0.0032(13)

loop_
_atom_type_symbol
_atom_type_description
_atom_type_scat_dispersion_real
_atom_type_scat_dispersion_imag
_atom_type_scat_source
C C 0.0033 0.0016 'International Tables Vol C Tables 4.2.6.8 and 6.1.1.4'
H H 0.0000 0.0000 'International Tables Vol C Tables 4.2.6.8 and 6.1.1.4'
N N 0.0061 0.0033 'International Tables Vol C Tables 4.2.6.8 and 6.1.1.4'
S S 0.1246 0.1234 'International Tables Vol C Tables 4.2.6.8 and 6.1.1.4'
Cu Cu 0.3201 1.2651 'International Tables Vol C Tables 4.2.6.8 and 6.1.1.4'

loop_
_geom_angle_atom_site_label_1
_geom_angle_atom_site_label_2
_geom_angle_atom_site_label_3
_geom_angle
_geom_angle_site_symmetry_1
_geom_angle_site_symmetry_3
C3 S1 C1 94.80(13) . .
C1 S2 C4 95.18(13) . .
C2 S3 C5 95.46(13) . .
C2 S4 C6 94.97(13) . .
C7B S5 C3 104.7(8) . .
C7B S5 C7A 28.4(12) . .
C3 S5 C7A 100.72(17) . .
C4 S6 C8A 100.58(17) . .
C4 S6 C8B 97.8(8) . .
C8A S6 C8B 22.2(12) . .
C5 S7 C9 101.99(14) . .
C6 S8 C10 99.79(14) . .
C2 C1 S2 123.9(2) . .
C2 C1 S1 120.8(2) . .
S2 C1 S1 115.29(15) . .
C1 C2 S3 120.6(2) . .
C1 C2 S4 124.0(2) . .
S3 C2 S4 115.42(15) . .
C4 C3 S5 128.8(2) . .
C4 C3 S1 117.3(2) . .
S5 C3 S1 113.81(16) . .
C3 C4 S6 128.9(2) . .
C3 C4 S2 116.8(2) . .
S6 C4 S2 114.30(16) . .
C6 C5 S3 116.8(2) . .
C6 C5 S7 129.7(2) . .
S3 C5 S7 113.47(16) . .
C5 C6 S8 127.5(2) . .
C5 C6 S4 117.3(2) . .
S8 C6 S4 115.28(16) . .
C8A C7A S5 114.3(4) . .
C8A C7A H7A 108.7 . .
S5 C7A H7A 108.7 . .
C8A C7A H7A0 108.7 . .
S5 C7A H7A0 108.7 . .
H7A C7A H7A0 107.6 . .
C7A C8A S6 113.9(4) . .
C7A C8A H8A 108.8 . .
S6 C8A H8A 108.8 . .
C7A C8A H8A0 108.8 . .
S6 C8A H8A0 108.8 . .
H8A C8A H8A0 107.7 . .
C8B C7B S5 112(3) . .
C8B C7B H7B 109.3 . .
S5 C7B H7B 109.3 . .
C8B C7B H7B0 109.3 . .
S5 C7B H7B0 109.3 . .
H7B C7B H7B0 108.0 . .
C7B C8B S6 119(3) . .
C7B C8B H8B 107.5 . .
S6 C8B H8B 107.5 . .
C7B C8B H8B0 107.5 . .
S6 C8B H8B0 107.5 . .
H8B C8B H8B0 107.0 . .
C10 C9 S7 114.0(2) . .
C10 C9 H9 108.8 . .
S7 C9 H9 108.8 . .
C10 C9 H9A 108.8 . .
S7 C9 H9A 108.8 . .
H9 C9 H9A 107.7 . .
C9 C10 S8 113.9(2) . .
C9 C10 H10 108.8 . .
S8 C10 H10 108.8 . .
C9 C10 H10A 108.8 . .
S8 C10 H10A 108.8 . .
H10 C10 H10A 107.7 . .
C11 Cu1 C12 139.19(13) . .
C11 Cu1 N1 118.69(12) . .
C12 Cu1 N1 101.84(12) . .
N1 C11 Cu1 175.2(3) 2 .
C11 N1 Cu1 159.1(3) 2_545 .
N12 C12 C12 0.0(4) 3_566 3_566
N12 C12 Cu1 173.4(4) 3_566 .
C12 C12 Cu1 173.4(4) 3_566 .

loop_
_geom_bond_atom_site_label_1
_geom_bond_atom_site_label_2
_geom_bond_distance
_geom_bond_site_symmetry_2
S1 C3 1.744(3) .
S1 C1 1.746(3) .
S2 C1 1.734(3) .
S2 C4 1.747(3) .
S3 C2 1.734(3) .
S3 C5 1.745(3) .
S4 C2 1.740(3) .
S4 C6 1.750(3) .
S5 C7B 1.72(2) .
S5 C3 1.744(3) .
S5 C7A 1.822(4) .
S6 C4 1.741(3) .
S6 C8A 1.774(5) .
S6 C8B 1.97(2) .
S7 C5 1.750(3) .
S7 C9 1.813(3) .
S8 C6 1.744(3) .
S8 C10 1.801(3) .
C1 C2 1.370(4) .
C3 C4 1.350(4) .
C5 C6 1.347(4) .
C7A C8A 1.518(9) .
C7A H7A 1.0000 .
C7A H7A0 1.0000 .
C8A H8A 1.0000 .
C8A H8A0 1.0000 .
C7B C8B 1.44(5) .
C7B H7B 1.0000 .
C7B H7B0 1.0000 .
C8B H8B 1.0000 .
C8B H8B0 1.0000 .
C9 C10 1.512(4) .
C9 H9 1.0000 .
C9 H9A 1.0000 .
C10 H10 1.0000 .
C10 H10A 1.0000 .
Cu1 C11 1.880(3) .
Cu1 C12 1.910(3) .
Cu1 N1 2.013(3) .
C11 N1 1.148(4) 2
N1 C11 1.148(4) 2_545
C12 N12 1.151(6) 3_566
C12 C12 1.151(6) 3_566

loop_
_geom_torsion_atom_site_label_1
_geom_torsion_atom_site_label_2
_geom_torsion_atom_site_label_3
_geom_torsion_atom_site_label_4
_geom_torsion
_geom_torsion_site_symmetry_1
_geom_torsion_site_symmetry_2
_geom_torsion_site_symmetry_3
_geom_torsion_site_symmetry_4
C4 S2 C1 C2 -172.4(3) . . . .
C4 S2 C1 S1 7.46(18) . . . .
C3 S1 C1 C2 172.9(2) . . . .
C3 S1 C1 S2 -7.02(19) . . . .
S2 C1 C2 S3 176.01(16) . . . .
S1 C1 C2 S3 -3.9(4) . . . .
S2 C1 C2 S4 -2.3(4) . . . .
S1 C1 C2 S4 177.85(16) . . . .
C5 S3 C2 C1 179.5(2) . . . .
C5 S3 C2 S4 -2.07(19) . . . .
C6 S4 C2 C1 -179.1(3) . . . .
C6 S4 C2 S3 2.60(19) . . . .
C7B S5 C3 C4 17.3(14) . . . .
C7A S5 C3 C4 -11.6(4) . . . .
C7B S5 C3 S1 -162.3(14) . . . .
C7A S5 C3 S1 168.9(3) . . . .
C1 S1 C3 C4 3.6(3) . . . .
C1 S1 C3 S5 -176.80(17) . . . .
S5 C3 C4 S6 2.5(4) . . . .
S1 C3 C4 S6 -178.00(17) . . . .
S5 C3 C4 S2 -178.52(17) . . . .
S1 C3 C4 S2 1.0(3) . . . .
C8A S6 C4 C3 -18.1(4) . . . .
C8B S6 C4 C3 4.2(14) . . . .
C8A S6 C4 S2 162.8(3) . . . .
C8B S6 C4 S2 -174.9(14) . . . .
C1 S2 C4 C3 -5.1(2) . . . .
C1 S2 C4 S6 174.07(16) . . . .
C2 S3 C5 C6 0.4(3) . . . .
C2 S3 C5 S7 -179.03(17) . . . .
C9 S7 C5 C6 -6.2(3) . . . .
C9 S7 C5 S3 173.23(17) . . . .
S3 C5 C6 S8 -178.42(18) . . . .
S7 C5 C6 S8 1.0(5) . . . .
S3 C5 C6 S4 1.3(3) . . . .
S7 C5 C6 S4 -179.29(18) . . . .
C10 S8 C6 C5 -21.2(3) . . . .
C10 S8 C6 S4 158.99(18) . . . .
C2 S4 C6 C5 -2.4(3) . . . .
C2 S4 C6 S8 177.43(18) . . . .
C7B S5 C7A C8A -56.7(17) . . . .
C3 S5 C7A C8A 44.5(5) . . . .
S5 C7A C8A S6 -70.3(6) . . . .
C4 S6 C8A C7A 51.0(5) . . . .
C8B S6 C8A C7A -34(2) . . . .
C3 S5 C7B C8B -50(3) . . . .
C7A S5 C7B C8B 36(3) . . . .
S5 C7B C8B S6 66(4) . . . .
C4 S6 C8B C7B -40(4) . . . .
C8A S6 C8B C7B 58(4) . . . .
C5 S7 C9 C10 39.7(3) . . . .
S7 C9 C10 S8 -69.7(3) . . . .
C6 S8 C10 C9 55.0(3) . . . .
C12 Cu1 C11 N1 160(3) . . . 2
N1 Cu1 C11 N1 -12(4) . . . 2
C11 Cu1 N1 C11 -151.5(7) . . . 2_545
C12 Cu1 N1 C11 33.4(8) . . . 2_545
C11 Cu1 C12 N12 -142(3) . . . 3_566
N1 Cu1 C12 N12 31(4) . . . 3_566
C11 Cu1 C12 C12 -142(3) . . . 3_566
N1 Cu1 C12 C12 31(4) . . . 3_566
